data_7104272
loop_
_publ_author_name
'Takemura, Yukie'
'Nakajima, Takayuki'
'Tanase, Tomoaki'
'Usuki, Miho'
'Takenaka, Hiroe'
'Goto, Eri'
'Mikuriya, Masahiro'

_publ_section_title
;
 Dynamic structural changes of pentacopper(II) chains supported by
 N6-donor ligands.
;
_journal_issue 13
_journal_name_full 'Chemical communications (Cambridge, England)'
_journal_page_first 1664
_journal_page_last 1666
_journal_paper_doi 10.1039/b817237d
_journal_volume 34
_journal_year 2009
_chemical_formula_moiety 'C76.50 H57 B2 Cl9 Cu5 F8 N24 '
_chemical_formula_sum 'C76.5 H57 B2 Cl9 Cu5 F8 N24'
_chemical_formula_weight 2122.87
_space_group_IT_number 2
_symmetry_cell_setting triclinic
_symmetry_Int_Tables_number 2
_symmetry_space_group_name_Hall '-P 1'
_symmetry_space_group_name_H-M 'P -1'
_cell_angle_alpha 72.896(9)
_cell_angle_beta 85.554(13)
_cell_angle_gamma 72.487(10)
_cell_formula_units_Z 2
_cell_length_a 14.772(5)
_cell_length_b 15.981(5)
_cell_length_c 18.581(7)
_cell_measurement_reflns_used 6113
_cell_measurement_temperature 153(2)
_cell_measurement_theta_max 27.1
_cell_measurement_theta_min 3.0
_cell_volume 3998(2)
_computing_cell_refinement CrystalClear
_computing_data_collection CrystalClear
_computing_data_reduction CrystalStructure
_computing_molecular_graphics ORTEP-II
_computing_publication_material 'CrystalStructure 3.8'
_computing_structure_refinement SHELXL
_computing_structure_solution SIR92
_diffrn_ambient_temperature 153(2)
_diffrn_detector_area_resol_mean 7.31
_diffrn_measured_fraction_theta_full 0.989
_diffrn_measured_fraction_theta_max 0.989
_diffrn_measurement_device_type 'Rigaku Mercury'
_diffrn_measurement_method \w
_diffrn_radiation_type 'Mo K\a'
_diffrn_radiation_wavelength 0.71070
_diffrn_reflns_av_R_equivalents 0.028
_diffrn_reflns_limit_h_max 17
_diffrn_reflns_limit_h_min 0
_diffrn_reflns_limit_k_max 18
_diffrn_reflns_limit_k_min -18
_diffrn_reflns_limit_l_max 22
_diffrn_reflns_limit_l_min -23
_diffrn_reflns_number 33187
_diffrn_reflns_theta_full 26.85
_diffrn_reflns_theta_max 26.85
_exptl_absorpt_coefficient_mu 1.691
_exptl_absorpt_correction_T_max 0.844
_exptl_absorpt_correction_T_min 0.559
_exptl_absorpt_correction_type multi-scan
_exptl_absorpt_process_details 'Jacobson, R. (1998) Private communication'
_exptl_crystal_colour brown
_exptl_crystal_density_diffrn 1.763
_exptl_crystal_density_method 'not measured'
_exptl_crystal_description plate
_exptl_crystal_F_000 2128.00
_exptl_crystal_size_max 0.35
_exptl_crystal_size_mid 0.35
_exptl_crystal_size_min 0.10
_refine_diff_density_max 1.84
_refine_diff_density_min -1.05
_refine_ls_extinction_coef none
_refine_ls_extinction_method SHELXL
_refine_ls_goodness_of_fit_ref 1.132
_refine_ls_hydrogen_treatment refall
_refine_ls_number_parameters 1146
_refine_ls_number_reflns 16548
_refine_ls_R_factor_all 0.0881
_refine_ls_R_factor_gt 0.0831
_refine_ls_shift/su_max 0.0010
_refine_ls_structure_factor_coef Fsqd
_refine_ls_weighting_details 'w = 1/[\s^2^(Fo^2^)+(0.0865P)^2^+20.1862P] where P=(Fo^2^+2Fc^2^)/3'
_refine_ls_weighting_scheme calc
_refine_ls_wR_factor_gt 0.1950
_refine_ls_wR_factor_ref 0.2029
_reflns_number_gt 8358
_reflns_number_total 16548
_reflns_threshold_expression F^2^>2.0\s(F^2^)
_cod_data_source_file b817237d.txt
_cod_data_source_block '_complex3revised'
_cod_depositor_comments
;
 Marking attached hydrogen atoms.

 Antanas Vaitkus,
 2017-07-11
;
_cod_original_formula_sum 'C76.50 H57 B2 Cl9 Cu5 F8 N24 '
_cod_database_code 7104272

loop_
_symmetry_equiv_pos_site_id
_symmetry_equiv_pos_as_xyz
1 +X,+Y,+Z
2 -X,-Y,-Z

loop_
_atom_site_label
_atom_site_type_symbol
_atom_site_fract_x
_atom_site_fract_y
_atom_site_fract_z
_atom_site_U_iso_or_equiv
_atom_site_adp_type
_atom_site_occupancy
_atom_site_symmetry_multiplicity
_atom_site_calc_flag
_atom_site_refinement_flags
_atom_site_disorder_assembly
_atom_site_disorder_group
_atom_site_attached_hydrogens
Cu(1) Cu -0.06154(10) 0.16969(9) 0.21290(7) 0.0328(3) Uani 1.00 1 d . . . 0
Cu(2) Cu 0.12095(10) 0.07529(9) 0.22318(7) 0.0318(3) Uani 1.00 1 d . . . 0
Cu(3) Cu 0.29156(9) -0.05272(9) 0.24178(7) 0.0295(3) Uani 1.00 1 d . . . 0
Cu(4) Cu 0.45664(9) -0.18096(9) 0.27876(7) 0.0311(3) Uani 1.00 1 d . . . 0
Cu(5) Cu 0.63128(10) -0.28451(9) 0.31792(7) 0.0336(3) Uani 1.00 1 d . . . 0
Cl(1) Cl -0.0980(2) 0.3490(2) 0.39275(18) 0.0565(8) Uani 1.00 1 d . . . 0
Cl(2) Cl 0.0546(3) 0.3414(3) 0.4854(2) 0.0788(12) Uani 1.00 1 d . . . 0
Cl(3) Cl 0.6596(3) -0.4106(3) 0.0876(2) 0.0802(12) Uani 1.00 1 d . . . 0
Cl(4) Cl 0.6692(4) -0.5144(3) -0.0198(3) 0.1075(18) Uani 1.00 1 d . . . 0
Cl(5) Cl 0.4621(3) 0.2060(2) 0.3803(2) 0.0786(12) Uani 1.00 1 d . . . 0
Cl(6) Cl 0.2658(3) 0.2780(3) 0.3298(2) 0.0883(14) Uani 1.00 1 d . . . 0
Cl(7) Cl -0.2225(3) 0.3434(3) -0.2538(3) 0.1065(18) Uani 1.00 1 d . . . 0
Cl(8) Cl -0.2779(4) 0.4970(3) -0.1932(3) 0.0953(14) Uani 1.00 1 d . . . 0
Cl(9) Cl -0.0529(3) 0.5918(2) 0.0027(2) 0.0697(10) Uani 1.00 1 d . . . 0
F(1) F -0.0297(5) 0.6632(5) 0.2318(3) 0.0539(18) Uani 1.00 1 d . . . 0
F(2) F -0.0611(5) 0.7107(5) 0.3375(4) 0.0555(19) Uani 1.00 1 d . . . 0
F(3) F -0.1202(5) 0.6016(5) 0.3225(3) 0.0554(19) Uani 1.00 1 d . . . 0
F(4) F 0.0371(5) 0.5687(5) 0.3442(4) 0.059(2) Uani 1.00 1 d . . . 0
F(5) F 0.5510(7) -0.6740(7) 0.0792(5) 0.099(3) Uani 1.00 1 d . . . 0
F(6) F 0.6738(6) -0.6837(6) 0.1533(5) 0.085(2) Uani 1.00 1 d . . . 0
F(7) F 0.6571(14) -0.7900(15) 0.1188(15) 0.069(9) Uani 0.46(4) 1 d P A 1 0
F(8) F 0.607(2) -0.8045(13) 0.1815(17) 0.110(16) Uani 0.54(4) 1 d P A 2 0
F(9) F 0.5603(16) -0.748(2) 0.2052(12) 0.067(8) Uani 0.46(4) 1 d P A 1 0
F(10) F 0.5289(17) -0.673(2) 0.1895(13) 0.105(12) Uani 0.54(4) 1 d P A 2 0
N(11) N -0.0480(6) 0.1969(5) 0.0998(4) 0.0272(19) Uani 1.00 1 d . . . 0
N(12) N 0.0973(6) 0.0823(5) 0.1168(4) 0.031(2) Uani 1.00 1 d . . . 0
N(13) N 0.2258(6) -0.0480(5) 0.1430(4) 0.0278(19) Uani 1.00 1 d . . . 0
N(14) N 0.3495(6) -0.1742(5) 0.1831(4) 0.0285(19) Uani 1.00 1 d . . . 0
N(15) N 0.4755(6) -0.2889(6) 0.2353(4) 0.031(2) Uani 1.00 1 d . . . 0
N(16) N 0.6126(6) -0.3919(6) 0.2947(4) 0.032(2) Uani 1.00 1 d . . . 0
N(21) N -0.0454(6) 0.2899(5) 0.2042(4) 0.0256(19) Uani 1.00 1 d . . . 0
N(22) N 0.1098(6) 0.2200(5) 0.1931(4) 0.029(2) Uani 1.00 1 d . . . 0
N(23) N 0.2518(6) 0.1233(5) 0.1835(4) 0.0286(19) Uani 1.00 1 d . . . 0
N(24) N 0.3860(6) 0.0076(5) 0.1804(4) 0.028(2) Uani 1.00 1 d . . . 0
N(25) N 0.5187(6) -0.1155(5) 0.1886(4) 0.0288(19) Uani 1.00 1 d . . . 0
N(26) N 0.6605(6) -0.2340(5) 0.2077(4) 0.0282(19) Uani 1.00 1 d . . . 0
N(31) N -0.1657(6) 0.1814(5) 0.3065(4) 0.030(2) Uani 1.00 1 d . . . 0
N(32) N -0.0092(6) 0.1205(6) 0.3290(4) 0.031(2) Uani 1.00 1 d . . . 0
N(33) N 0.1529(5) 0.0600(5) 0.3314(4) 0.0258(18) Uani 1.00 1 d . . . 0
N(34) N 0.3141(6) -0.0153(6) 0.3320(4) 0.0285(19) Uani 1.00 1 d . . . 0
N(35) N 0.4744(5) -0.0956(5) 0.3301(4) 0.0262(18) Uani 1.00 1 d . . . 0
N(36) N 0.6391(6) -0.1701(6) 0.3374(4) 0.031(2) Uani 1.00 1 d . . . 0
N(41) N -0.0787(6) 0.0494(5) 0.2127(4) 0.0265(19) Uani 1.00 1 d . . . 0
N(42) N 0.0766(6) -0.0369(5) 0.2574(4) 0.0279(19) Uani 1.00 1 d . . . 0
N(43) N 0.2221(6) -0.1338(5) 0.3093(4) 0.0261(19) Uani 1.00 1 d . . . 0
N(44) N 0.3694(6) -0.2279(5) 0.3606(4) 0.0284(19) Uani 1.00 1 d . . . 0
N(45) N 0.5194(6) -0.3034(5) 0.4077(4) 0.030(2) Uani 1.00 1 d . . . 0
N(46) N 0.6756(6) -0.3633(6) 0.4290(4) 0.033(2) Uani 1.00 1 d . . . 0
C(101) C -0.1131(8) 0.2653(7) 0.0548(6) 0.037(2) Uani 1.00 1 d . . . 0
C(102) C -0.1089(8) 0.2930(8) -0.0220(6) 0.042(2) Uani 1.00 1 d . . . 0
C(103) C -0.0285(9) 0.2492(8) -0.0556(6) 0.043(2) Uani 1.00 1 d . . . 0
C(104) C 0.0422(7) 0.1794(7) -0.0107(5) 0.033(2) Uani 1.00 1 d . . . 0
C(105) C 0.0313(7) 0.1521(7) 0.0680(5) 0.028(2) Uani 1.00 1 d . . . 0
C(106) C 0.1507(7) 0.0057(7) 0.0975(5) 0.029(2) Uani 1.00 1 d . . . 0
C(107) C 0.1311(8) -0.0239(7) 0.0350(5) 0.034(2) Uani 1.00 1 d . . . 0
C(108) C 0.1869(8) -0.1026(7) 0.0227(5) 0.036(2) Uani 1.00 1 d . . . 0
C(109) C 0.2658(8) -0.1590(7) 0.0704(5) 0.034(2) Uani 1.00 1 d . . . 0
C(110) C 0.3313(8) -0.2416(8) 0.0646(6) 0.040(2) Uani 1.00 1 d . . . 0
C(111) C 0.4009(8) -0.2896(8) 0.1182(6) 0.041(2) Uani 1.00 1 d . . . 0
C(112) C 0.4086(7) -0.2542(7) 0.1786(5) 0.032(2) Uani 1.00 1 d . . . 0
C(113) C 0.2797(7) -0.1272(7) 0.1307(5) 0.032(2) Uani 1.00 1 d . . . 0
C(114) C 0.5297(7) -0.3780(7) 0.2574(5) 0.030(2) Uani 1.00 1 d . . . 0
C(115) C 0.5057(8) -0.4533(7) 0.2507(6) 0.038(2) Uani 1.00 1 d . . . 0
C(116) C 0.5684(9) -0.5416(8) 0.2762(6) 0.042(2) Uani 1.00 1 d . . . 0
C(117) C 0.6527(9) -0.5520(8) 0.3107(6) 0.043(2) Uani 1.00 1 d . . . 0
C(118) C 0.6710(7) -0.4787(7) 0.3206(5) 0.034(2) Uani 1.00 1 d . . . 0
C(201) C -0.1213(8) 0.3662(7) 0.2030(5) 0.035(2) Uani 1.00 1 d . . . 0
C(202) C -0.1107(9) 0.4500(7) 0.1985(6) 0.042(2) Uani 1.00 1 d . . . 0
C(203) C -0.0188(9) 0.4567(8) 0.1972(6) 0.042(2) Uani 1.00 1 d . . . 0
C(204) C 0.0584(9) 0.3810(8) 0.1998(6) 0.043(2) Uani 1.00 1 d . . . 0
C(205) C 0.0430(7) 0.2977(7) 0.1971(5) 0.029(2) Uani 1.00 1 d . . . 0
C(206) C 0.1994(8) 0.2131(7) 0.1691(5) 0.033(2) Uani 1.00 1 d . . . 0
C(207) C 0.2434(8) 0.2822(7) 0.1275(6) 0.039(2) Uani 1.00 1 d . . . 0
C(208) C 0.3356(8) 0.2572(7) 0.1062(6) 0.038(2) Uani 1.00 1 d . . . 0
C(209) C 0.3895(8) 0.1654(7) 0.1219(5) 0.035(2) Uani 1.00 1 d . . . 0
C(210) C 0.4839(8) 0.1304(7) 0.1014(5) 0.035(2) Uani 1.00 1 d . . . 0
C(211) C 0.5270(7) 0.0403(7) 0.1202(5) 0.034(2) Uani 1.00 1 d . . . 0
C(212) C 0.4786(7) -0.0257(7) 0.1621(5) 0.032(2) Uani 1.00 1 d . . . 0
C(213) C 0.3433(7) 0.0995(7) 0.1615(5) 0.029(2) Uani 1.00 1 d . . . 0
C(214) C 0.6003(7) -0.1613(7) 0.1587(5) 0.028(2) Uani 1.00 1 d . . . 0
C(215) C 0.6229(8) -0.1392(8) 0.0826(5) 0.037(2) Uani 1.00 1 d . . . 0
C(216) C 0.7070(9) -0.1858(9) 0.0570(6) 0.045(3) Uani 1.00 1 d . . . 0
C(217) C 0.7693(8) -0.2588(8) 0.1085(6) 0.042(2) Uani 1.00 1 d . . . 0
C(218) C 0.7425(8) -0.2812(7) 0.1812(6) 0.037(2) Uani 1.00 1 d . . . 0
C(301) C -0.2561(8) 0.2050(7) 0.3265(6) 0.039(2) Uani 1.00 1 d . . . 0
C(302) C -0.2837(8) 0.1886(8) 0.4007(7) 0.043(2) Uani 1.00 1 d . . . 0
C(303) C -0.2170(9) 0.1439(7) 0.4550(6) 0.040(2) Uani 1.00 1 d . . . 0
C(304) C -0.1210(8) 0.1178(8) 0.4371(6) 0.038(2) Uani 1.00 1 d . . . 0
C(305) C -0.0961(7) 0.1400(6) 0.3598(5) 0.027(2) Uani 1.00 1 d . . . 0
C(306) C 0.0739(7) 0.1024(6) 0.3641(5) 0.030(2) Uani 1.00 1 d . . . 0
C(307) C 0.0819(8) 0.1269(7) 0.4311(5) 0.035(2) Uani 1.00 1 d . . . 0
C(308) C 0.1703(8) 0.1049(7) 0.4626(5) 0.034(2) Uani 1.00 1 d . . . 0
C(309) C 0.2518(8) 0.0543(7) 0.4330(5) 0.035(2) Uani 1.00 1 d . . . 0
C(310) C 0.3430(7) 0.0251(7) 0.4635(5) 0.033(2) Uani 1.00 1 d . . . 0
C(311) C 0.4170(8) -0.0241(8) 0.4321(5) 0.037(2) Uani 1.00 1 d . . . 0
C(312) C 0.4034(7) -0.0423(6) 0.3637(5) 0.027(2) Uani 1.00 1 d . . . 0
C(313) C 0.2400(7) 0.0339(6) 0.3649(5) 0.025(2) Uani 1.00 1 d . . . 0
C(314) C 0.5672(7) -0.0923(7) 0.3360(5) 0.027(2) Uani 1.00 1 d . . . 0
C(315) C 0.5882(7) -0.0119(7) 0.3335(5) 0.031(2) Uani 1.00 1 d . . . 0
C(316) C 0.6801(8) -0.0115(7) 0.3375(5) 0.035(2) Uani 1.00 1 d . . . 0
C(317) C 0.7516(8) -0.0911(8) 0.3435(6) 0.043(2) Uani 1.00 1 d . . . 0
C(318) C 0.7301(8) -0.1698(8) 0.3427(6) 0.040(2) Uani 1.00 1 d . . . 0
C(401) C -0.1628(8) 0.0559(8) 0.1840(5) 0.038(2) Uani 1.00 1 d . . . 0
C(402) C -0.1823(8) -0.0142(8) 0.1680(5) 0.037(2) Uani 1.00 1 d . . . 0
C(403) C -0.1134(8) -0.0980(8) 0.1833(5) 0.038(2) Uani 1.00 1 d . . . 0
C(404) C -0.0273(8) -0.1071(7) 0.2132(5) 0.034(2) Uani 1.00 1 d . . . 0
C(405) C -0.0093(7) -0.0335(7) 0.2287(5) 0.032(2) Uani 1.00 1 d . . . 0
C(406) C 0.1264(7) -0.1158(7) 0.3066(5) 0.029(2) Uani 1.00 1 d . . . 0
C(407) C 0.0797(8) -0.1747(8) 0.3583(5) 0.037(2) Uani 1.00 1 d . . . 0
C(408) C 0.1307(8) -0.2504(7) 0.4094(6) 0.039(2) Uani 1.00 1 d . . . 0
C(409) C 0.2294(7) -0.2707(7) 0.4134(5) 0.031(2) Uani 1.00 1 d . . . 0
C(410) C 0.2898(8) -0.3463(7) 0.4657(5) 0.036(2) Uani 1.00 1 d . . . 0
C(411) C 0.3843(8) -0.3605(7) 0.4676(6) 0.039(2) Uani 1.00 1 d . . . 0
C(412) C 0.4269(8) -0.2976(6) 0.4143(5) 0.034(2) Uani 1.00 1 d . . . 0
C(413) C 0.2742(7) -0.2118(6) 0.3615(5) 0.029(2) Uani 1.00 1 d . . . 0
C(414) C 0.5871(8) -0.3541(7) 0.4600(5) 0.035(2) Uani 1.00 1 d . . . 0
C(415) C 0.5799(8) -0.3920(8) 0.5386(6) 0.041(2) Uani 1.00 1 d . . . 0
C(416) C 0.6612(10) -0.4416(9) 0.5817(6) 0.053(3) Uani 1.00 1 d . . . 0
C(417) C 0.7473(9) -0.4480(9) 0.5476(6) 0.049(3) Uani 1.00 1 d . . . 0
C(418) C 0.7531(8) -0.4089(8) 0.4711(6) 0.037(2) Uani 1.00 1 d . . . 0
C(501) C 0.0104(11) 0.3702(10) 0.3938(7) 0.065(4) Uani 1.00 1 d . . . 0
C(502) C 0.6067(12) -0.4730(11) 0.0514(8) 0.072(4) Uani 1.00 1 d . . . 0
C(503) C 0.3770(13) 0.2414(15) 0.3049(10) 0.110(7) Uani 1.00 1 d . . . 0
C(504) C -0.1990(14) 0.4398(16) -0.2350(10) 0.110(7) Uani 1.00 1 d . . . 0
C(505) C -0.054(2) 0.485(2) 0.0002(16) 0.066(8) Uani 0.50 1 d P . . 2
B(1) B -0.0420(10) 0.6349(9) 0.3097(7) 0.039(3) Uani 1.00 1 d . . . 0
B(2) B 0.6012(13) -0.7172(11) 0.1435(8) 0.057(4) Uani 1.00 1 d . . . 0
H(1) H -0.1676 0.2975 0.0779 0.043 Uiso 1.00 1 c R . . 0
H(2) H -0.1595 0.3404 -0.0514 0.047 Uiso 1.00 1 c R . . 0
H(3) H -0.0209 0.2674 -0.1096 0.051 Uiso 1.00 1 c R . . 0
H(4) H 0.0985 0.1492 -0.0332 0.040 Uiso 1.00 1 c R . . 0
H(5) H 0.0766 0.0136 0.0021 0.039 Uiso 1.00 1 c R . . 0
H(6) H 0.1733 -0.1211 -0.0191 0.041 Uiso 1.00 1 c R . . 0
H(7) H 0.3282 -0.2625 0.0216 0.045 Uiso 1.00 1 c R . . 0
H(8) H 0.4432 -0.3476 0.1157 0.050 Uiso 1.00 1 c R . . 0
H(9) H 0.4460 -0.4439 0.2275 0.046 Uiso 1.00 1 c R . . 0
H(10) H 0.5528 -0.5942 0.2706 0.051 Uiso 1.00 1 c R . . 0
H(11) H 0.6986 -0.6123 0.3271 0.051 Uiso 1.00 1 c R . . 0
H(12) H 0.7278 -0.4879 0.3476 0.040 Uiso 1.00 1 c R . . 0
H(13) H -0.1843 0.3603 0.2062 0.042 Uiso 1.00 1 c R . . 0
H(14) H -0.1652 0.5018 0.1961 0.050 Uiso 1.00 1 c R . . 0
H(15) H -0.0092 0.5146 0.1941 0.052 Uiso 1.00 1 c R . . 0
H(16) H 0.1221 0.3838 0.2029 0.051 Uiso 1.00 1 c R . . 0
H(17) H 0.2074 0.3454 0.1149 0.048 Uiso 1.00 1 c R . . 0
H(18) H 0.3646 0.3041 0.0805 0.047 Uiso 1.00 1 c R . . 0
H(19) H 0.5189 0.1717 0.0741 0.043 Uiso 1.00 1 c R . . 0
H(20) H 0.5918 0.0185 0.1051 0.039 Uiso 1.00 1 c R . . 0
H(21) H 0.5787 -0.0905 0.0477 0.045 Uiso 1.00 1 c R . . 0
H(22) H 0.7236 -0.1680 0.0048 0.052 Uiso 1.00 1 c R . . 0
H(23) H 0.8284 -0.2930 0.0926 0.051 Uiso 1.00 1 c R . . 0
H(24) H 0.7842 -0.3337 0.2165 0.044 Uiso 1.00 1 c R . . 0
H(25) H -0.3042 0.2365 0.2875 0.047 Uiso 1.00 1 c R . . 0
H(26) H -0.3499 0.2083 0.4130 0.053 Uiso 1.00 1 c R . . 0
H(27) H -0.2361 0.1299 0.5068 0.046 Uiso 1.00 1 c R . . 0
H(28) H -0.0732 0.0856 0.4758 0.046 Uiso 1.00 1 c R . . 0
H(29) H 0.0263 0.1585 0.4535 0.041 Uiso 1.00 1 c R . . 0
H(30) H 0.1765 0.1246 0.5054 0.043 Uiso 1.00 1 c R . . 0
H(31) H 0.3534 0.0409 0.5081 0.040 Uiso 1.00 1 c R . . 0
H(32) H 0.4790 -0.0473 0.4550 0.042 Uiso 1.00 1 c R . . 0
H(33) H 0.5369 0.0429 0.3300 0.038 Uiso 1.00 1 c R . . 0
H(34) H 0.6934 0.0448 0.3356 0.043 Uiso 1.00 1 c R . . 0
H(35) H 0.8175 -0.0929 0.3474 0.051 Uiso 1.00 1 c R . . 0
H(36) H 0.7803 -0.2257 0.3461 0.049 Uiso 1.00 1 c R . . 0
H(37) H -0.2123 0.1131 0.1751 0.044 Uiso 1.00 1 c R . . 0
H(38) H -0.2427 -0.0052 0.1461 0.045 Uiso 1.00 1 c R . . 0
H(39) H -0.1253 -0.1494 0.1728 0.045 Uiso 1.00 1 c R . . 0
H(40) H 0.0222 -0.1648 0.2225 0.039 Uiso 1.00 1 c R . . 0
H(41) H 0.0122 -0.1600 0.3558 0.045 Uiso 1.00 1 c R . . 0
H(42) H 0.0979 -0.2904 0.4431 0.047 Uiso 1.00 1 c R . . 0
H(43) H 0.2609 -0.3878 0.5011 0.043 Uiso 1.00 1 c R . . 0
H(44) H 0.4235 -0.4129 0.5046 0.046 Uiso 1.00 1 c R . . 0
H(45) H 0.5176 -0.3835 0.5621 0.050 Uiso 1.00 1 c R . . 0
H(46) H 0.6579 -0.4723 0.6347 0.063 Uiso 1.00 1 c R . . 0
H(47) H 0.8043 -0.4790 0.5772 0.059 Uiso 1.00 1 c R . . 0
H(48) H 0.8148 -0.4135 0.4480 0.044 Uiso 1.00 1 c R . . 0
H(49) H 0.0028 0.4359 0.3690 0.078 Uiso 1.00 1 c R . . 0
H(50) H 0.0568 0.3344 0.3647 0.078 Uiso 1.00 1 c R . . 0
H(51) H 0.5982 -0.5254 0.0930 0.086 Uiso 1.00 1 c R . . 0
H(52) H 0.5427 -0.4337 0.0319 0.086 Uiso 1.00 1 c R . . 0
H(53) H -0.1398 0.4167 -0.2047 0.132 Uiso 1.00 1 c R . . 0
H(54) H -0.1873 0.4814 -0.2836 0.132 Uiso 1.00 1 c R . . 0
H(55) H 0.3920 0.2909 0.2639 0.132 Uiso 1.00 1 c R . . 0
H(56) H 0.3837 0.1891 0.2846 0.132 Uiso 1.00 1 c R . . 0

loop_
_atom_site_aniso_label
_atom_site_aniso_U_11
_atom_site_aniso_U_22
_atom_site_aniso_U_33
_atom_site_aniso_U_12
_atom_site_aniso_U_13
_atom_site_aniso_U_23
Cu(1) 0.0398(8) 0.0341(7) 0.0264(6) -0.0118(6) 0.0016(5) -0.0107(5)
Cu(2) 0.0363(8) 0.0342(7) 0.0267(6) -0.0127(6) -0.0058(5) -0.0072(5)
Cu(3) 0.0316(7) 0.0361(7) 0.0255(6) -0.0155(6) 0.0012(5) -0.0102(5)
Cu(4) 0.0297(8) 0.0327(7) 0.0333(6) -0.0106(6) 0.0048(5) -0.0126(5)
Cu(5) 0.0368(8) 0.0334(7) 0.0290(6) -0.0096(6) 0.0005(5) -0.0073(5)
Cl(1) 0.061(2) 0.057(2) 0.0442(17) -0.0122(17) -0.0088(15) -0.0066(15)
Cl(2) 0.094(3) 0.108(3) 0.064(2) -0.073(2) 0.002(2) -0.024(2)
Cl(3) 0.077(2) 0.106(3) 0.062(2) -0.050(2) -0.008(2) -0.003(2)
Cl(4) 0.125(4) 0.073(3) 0.101(3) -0.004(2) 0.035(3) -0.024(2)
Cl(5) 0.069(2) 0.070(2) 0.102(3) -0.008(2) -0.019(2) -0.039(2)
Cl(6) 0.070(2) 0.101(3) 0.082(2) -0.036(2) -0.008(2) 0.004(2)
Cl(7) 0.092(3) 0.119(4) 0.146(4) -0.051(3) 0.060(3) -0.087(3)
Cl(8) 0.107(3) 0.085(3) 0.099(3) -0.031(2) -0.019(2) -0.024(2)
Cl(9) 0.087(2) 0.059(2) 0.057(2) -0.012(2) -0.0008(19) -0.0161(17)
F(1) 0.057(4) 0.060(4) 0.039(3) -0.016(3) 0.007(3) -0.007(3)
F(2) 0.056(4) 0.055(4) 0.057(4) -0.013(3) -0.011(3) -0.019(3)
F(3) 0.057(5) 0.065(4) 0.049(4) -0.037(4) 0.005(3) -0.003(3)
F(4) 0.050(4) 0.055(4) 0.057(4) -0.005(3) -0.010(3) -0.002(3)
F(5) 0.082(6) 0.111(8) 0.081(6) -0.035(6) -0.031(5) 0.024(5)
F(6) 0.079(6) 0.100(7) 0.076(5) -0.054(5) -0.021(4) 0.007(5)
F(7) 0.061(13) 0.066(14) 0.081(18) 0.001(9) -0.007(11) -0.043(13)
F(8) 0.13(2) 0.053(12) 0.13(3) -0.029(13) -0.08(2) 0.013(14)
F(9) 0.063(14) 0.08(2) 0.074(13) -0.022(14) 0.018(10) -0.038(13)
F(10) 0.082(15) 0.18(3) 0.101(16) -0.056(19) 0.037(12) -0.11(2)
N(11) 0.029(5) 0.023(4) 0.026(4) -0.008(3) -0.006(3) 0.001(3)
N(12) 0.035(5) 0.027(4) 0.027(4) -0.005(4) -0.003(3) -0.007(3)
N(13) 0.026(4) 0.033(4) 0.028(4) -0.006(4) -0.002(3) -0.016(3)
N(14) 0.030(5) 0.032(4) 0.028(4) -0.010(4) -0.005(3) -0.012(3)
N(15) 0.032(5) 0.035(5) 0.027(4) -0.009(4) -0.003(3) -0.008(3)
N(16) 0.034(5) 0.035(5) 0.028(4) -0.010(4) 0.007(3) -0.012(3)
N(21) 0.031(5) 0.026(4) 0.027(4) -0.007(3) -0.004(3) -0.019(3)
N(22) 0.035(5) 0.026(4) 0.026(4) -0.014(4) 0.003(3) -0.004(3)
N(23) 0.032(5) 0.034(5) 0.029(4) -0.018(4) 0.004(3) -0.015(3)
N(24) 0.036(5) 0.029(4) 0.026(4) -0.018(4) 0.002(3) -0.009(3)
N(25) 0.030(5) 0.028(4) 0.024(4) -0.003(4) 0.003(3) -0.006(3)
N(26) 0.029(5) 0.025(4) 0.032(4) -0.007(4) 0.002(3) -0.011(3)
N(31) 0.030(5) 0.031(4) 0.031(4) -0.011(4) -0.003(3) -0.009(3)
N(32) 0.031(5) 0.035(5) 0.024(4) -0.008(4) 0.004(3) -0.007(3)
N(33) 0.024(4) 0.030(4) 0.025(4) -0.006(3) 0.001(3) -0.012(3)
N(34) 0.025(4) 0.036(5) 0.026(4) -0.006(4) 0.002(3) -0.014(3)
N(35) 0.020(4) 0.030(4) 0.034(4) -0.011(3) 0.002(3) -0.013(3)
N(36) 0.029(5) 0.036(5) 0.024(4) -0.013(4) -0.002(3) 0.001(3)
N(41) 0.029(5) 0.035(5) 0.021(3) -0.020(4) 0.006(3) -0.006(3)
N(42) 0.035(5) 0.022(4) 0.027(4) -0.010(3) 0.000(3) -0.005(3)
N(43) 0.027(5) 0.028(4) 0.020(3) -0.011(3) 0.003(3) 0.001(3)
N(44) 0.029(5) 0.029(4) 0.027(4) -0.014(4) -0.005(3) -0.001(3)
N(45) 0.029(5) 0.027(4) 0.029(4) -0.004(4) 0.002(3) -0.005(3)
N(46) 0.025(5) 0.042(5) 0.033(4) -0.014(4) 0.006(3) -0.011(4)
C(101) 0.038(6) 0.033(6) 0.037(5) -0.005(5) -0.002(5) -0.010(5)
C(102) 0.043(7) 0.046(7) 0.026(5) 0.002(5) -0.008(5) -0.006(5)
C(103) 0.048(7) 0.042(7) 0.037(6) -0.007(6) 0.003(5) -0.012(5)
C(104) 0.035(6) 0.032(5) 0.025(5) -0.006(5) 0.009(4) -0.004(4)
C(105) 0.028(6) 0.033(5) 0.025(4) -0.010(4) 0.001(4) -0.010(4)
C(106) 0.031(6) 0.037(6) 0.018(4) -0.011(5) 0.008(4) -0.009(4)
C(107) 0.039(6) 0.036(6) 0.026(5) -0.010(5) -0.006(4) -0.004(4)
C(108) 0.037(6) 0.044(7) 0.029(5) -0.009(5) -0.003(4) -0.014(5)
C(109) 0.036(6) 0.036(6) 0.031(5) -0.012(5) 0.001(4) -0.012(4)
C(110) 0.048(7) 0.043(7) 0.035(6) -0.012(6) -0.001(5) -0.019(5)
C(111) 0.042(7) 0.041(6) 0.041(6) -0.006(5) -0.001(5) -0.019(5)
C(112) 0.027(6) 0.026(5) 0.036(5) 0.001(4) -0.002(4) -0.007(4)
C(113) 0.033(6) 0.029(5) 0.030(5) -0.006(5) 0.001(4) -0.006(4)
C(114) 0.024(6) 0.031(6) 0.033(5) -0.008(4) 0.000(4) -0.008(4)
C(115) 0.028(6) 0.036(6) 0.050(6) -0.012(5) 0.006(5) -0.009(5)
C(116) 0.045(7) 0.036(6) 0.043(6) -0.015(5) 0.009(5) -0.007(5)
C(117) 0.046(8) 0.035(6) 0.040(6) -0.010(5) 0.005(5) -0.001(5)
C(118) 0.026(6) 0.036(6) 0.032(5) -0.001(5) 0.007(4) -0.007(4)
C(201) 0.044(7) 0.039(6) 0.021(4) -0.013(5) -0.002(4) -0.004(4)
C(202) 0.053(8) 0.029(6) 0.041(6) -0.009(5) 0.006(5) -0.010(5)
C(203) 0.051(8) 0.038(6) 0.037(6) -0.014(6) 0.000(5) -0.010(5)
C(204) 0.052(8) 0.042(7) 0.040(6) -0.020(6) 0.012(5) -0.018(5)
C(205) 0.024(6) 0.036(6) 0.025(5) -0.008(5) -0.001(4) -0.005(4)
C(206) 0.039(7) 0.036(6) 0.025(5) -0.012(5) 0.002(4) -0.011(4)
C(207) 0.043(7) 0.030(6) 0.038(6) -0.008(5) -0.002(5) -0.002(4)
C(208) 0.042(7) 0.032(6) 0.033(5) -0.010(5) -0.003(5) -0.000(4)
C(209) 0.037(7) 0.036(6) 0.032(5) -0.015(5) -0.001(4) -0.006(4)
C(210) 0.034(6) 0.040(6) 0.031(5) -0.015(5) -0.001(4) -0.004(4)
C(211) 0.025(6) 0.039(6) 0.032(5) -0.010(5) -0.000(4) 0.000(4)
C(212) 0.027(6) 0.044(6) 0.025(5) -0.010(5) 0.004(4) -0.011(4)
C(213) 0.025(6) 0.034(6) 0.025(4) -0.007(4) -0.000(4) -0.007(4)
C(214) 0.025(5) 0.034(5) 0.027(5) -0.013(4) 0.002(4) -0.008(4)
C(215) 0.039(7) 0.044(6) 0.030(5) -0.009(5) -0.000(4) -0.013(5)
C(216) 0.045(7) 0.060(8) 0.036(6) -0.016(6) 0.005(5) -0.020(5)
C(217) 0.039(7) 0.042(6) 0.043(6) -0.009(5) 0.003(5) -0.011(5)
C(218) 0.033(6) 0.037(6) 0.040(6) -0.012(5) 0.003(5) -0.009(5)
C(301) 0.033(7) 0.038(6) 0.047(6) -0.013(5) 0.001(5) -0.009(5)
C(302) 0.039(7) 0.035(6) 0.052(7) -0.007(5) 0.007(5) -0.011(5)
C(303) 0.056(8) 0.033(6) 0.032(5) -0.014(6) 0.011(5) -0.012(4)
C(304) 0.037(7) 0.042(6) 0.032(5) -0.013(5) 0.001(4) -0.007(4)
C(305) 0.029(6) 0.025(5) 0.025(4) -0.009(4) 0.004(4) -0.006(4)
C(306) 0.033(6) 0.023(5) 0.029(5) -0.003(4) -0.004(4) -0.004(4)
C(307) 0.033(6) 0.039(6) 0.030(5) -0.011(5) 0.005(4) -0.007(4)
C(308) 0.033(6) 0.045(6) 0.028(5) -0.014(5) 0.004(4) -0.013(4)
C(309) 0.037(6) 0.042(6) 0.033(5) -0.017(5) 0.001(4) -0.014(5)
C(310) 0.031(6) 0.042(6) 0.025(5) -0.009(5) -0.000(4) -0.009(4)
C(311) 0.032(6) 0.048(7) 0.027(5) -0.008(5) -0.002(4) -0.011(5)
C(312) 0.028(6) 0.026(5) 0.023(4) -0.006(4) -0.005(4) -0.001(4)
C(313) 0.023(5) 0.024(5) 0.028(4) -0.009(4) -0.004(4) -0.003(4)
C(314) 0.030(6) 0.033(5) 0.019(4) -0.008(5) 0.000(4) -0.009(4)
C(315) 0.027(6) 0.032(5) 0.036(5) -0.009(4) 0.001(4) -0.012(4)
C(316) 0.041(7) 0.039(6) 0.029(5) -0.018(5) 0.007(4) -0.010(4)
C(317) 0.045(7) 0.052(7) 0.031(5) -0.015(6) -0.001(5) -0.011(5)
C(318) 0.038(7) 0.051(7) 0.037(6) -0.016(6) 0.002(5) -0.017(5)
C(401) 0.033(6) 0.044(6) 0.031(5) -0.009(5) -0.001(4) -0.005(5)
C(402) 0.034(6) 0.043(7) 0.027(5) -0.012(5) -0.006(4) 0.003(4)
C(403) 0.046(7) 0.047(7) 0.026(5) -0.023(6) -0.003(4) -0.008(4)
C(404) 0.040(7) 0.035(6) 0.030(5) -0.013(5) 0.003(4) -0.010(4)
C(405) 0.031(6) 0.032(6) 0.030(5) -0.006(5) 0.001(4) -0.008(4)
C(406) 0.033(6) 0.037(6) 0.022(4) -0.013(5) 0.002(4) -0.011(4)
C(407) 0.039(7) 0.044(6) 0.028(5) -0.011(5) -0.003(4) -0.008(5)
C(408) 0.038(7) 0.038(6) 0.035(5) -0.011(5) 0.003(5) -0.003(5)
C(409) 0.033(6) 0.032(5) 0.028(5) -0.009(5) 0.002(4) -0.009(4)
C(410) 0.035(7) 0.034(6) 0.029(5) -0.007(5) 0.003(4) 0.004(4)
C(411) 0.043(7) 0.035(6) 0.033(5) -0.009(5) 0.005(5) -0.002(4)
C(412) 0.046(7) 0.022(5) 0.027(5) -0.009(5) -0.004(4) 0.000(4)
C(413) 0.038(7) 0.021(5) 0.024(4) -0.005(4) -0.004(4) -0.003(4)
C(414) 0.040(7) 0.035(6) 0.028(5) -0.004(5) -0.005(4) -0.012(4)
C(415) 0.027(6) 0.051(7) 0.040(6) -0.007(5) 0.002(5) -0.012(5)
C(416) 0.058(9) 0.060(8) 0.032(6) -0.013(7) -0.003(6) -0.006(5)
C(417) 0.038(7) 0.064(8) 0.041(6) -0.013(6) -0.004(5) -0.011(6)
C(418) 0.028(6) 0.042(6) 0.034(5) -0.006(5) -0.002(4) -0.005(5)
C(501) 0.083(11) 0.054(8) 0.044(7) -0.022(8) -0.001(7) 0.007(6)
C(502) 0.076(11) 0.068(10) 0.064(9) -0.014(8) 0.010(8) -0.017(8)
C(503) 0.091(14) 0.111(16) 0.076(12) 0.022(12) -0.004(10) 0.000(11)
C(504) 0.095(15) 0.18(2) 0.060(10) -0.059(16) 0.003(10) -0.024(12)
C(505) 0.08(2) 0.055(18) 0.060(17) -0.023(16) 0.006(15) -0.014(14)
B(1) 0.038(8) 0.039(7) 0.036(6) -0.011(6) -0.005(5) -0.005(5)
B(2) 0.070(12) 0.056(10) 0.041(8) -0.019(9) 0.001(8) -0.008(7)

loop_
_atom_type_symbol
_atom_type_description
_atom_type_scat_dispersion_real
_atom_type_scat_dispersion_imag
_atom_type_scat_source
C C 0.003 0.002
;
International Tables for Crystallography
(1992, Vol. C, Tables 4.2.6.8 and 6.1.1.4)
;
H H 0.000 0.000
;
International Tables for Crystallography
(1992, Vol. C, Table 6.1.1.4)
;
B B 0.001 0.001
;
International Tables for Crystallography
(1992, Vol. C, Tables 4.2.6.8 and 6.1.1.4)
;
Cl Cl 0.148 0.159
;
International Tables for Crystallography
(1992, Vol. C, Tables 4.2.6.8 and 6.1.1.4)
;
Cu Cu 0.320 1.265
;
International Tables for Crystallography
(1992, Vol. C, Tables 4.2.6.8 and 6.1.1.4)
;
F F 0.017 0.010
;
International Tables for Crystallography
(1992, Vol. C, Tables 4.2.6.8 and 6.1.1.4)
;
N N 0.006 0.003
;
International Tables for Crystallography
(1992, Vol. C, Tables 4.2.6.8 and 6.1.1.4)
;

loop_
_geom_angle_atom_site_label_1
_geom_angle_atom_site_label_2
_geom_angle_atom_site_label_3
_geom_angle
_geom_angle_publ_flag
_geom_angle_site_symmetry_1
_geom_angle_site_symmetry_2
_geom_angle_site_symmetry_3
Cu(2) Cu(1) N(11) 87.2(2) yes . . .
Cu(2) Cu(1) N(21) 97.6(2) yes . . .
Cu(2) Cu(1) N(31) 128.0(2) yes . . .
Cu(2) Cu(1) N(32) 68.1(2) yes . . .
Cu(2) Cu(1) N(41) 82.9(2) yes . . .
N(11) Cu(1) N(21) 88.2(3) yes . . .
N(11) Cu(1) N(31) 144.3(3) yes . . .
N(11) Cu(1) N(32) 154.8(3) yes . . .
N(11) Cu(1) N(41) 87.2(3) yes . . .
N(21) Cu(1) N(31) 91.8(3) yes . . .
N(21) Cu(1) N(32) 90.0(3) yes . . .
N(21) Cu(1) N(41) 175.4(3) yes . . .
N(31) Cu(1) N(32) 60.8(3) yes . . .
N(31) Cu(1) N(41) 91.5(3) yes . . .
N(32) Cu(1) N(41) 94.5(3) yes . . .
Cu(1) Cu(2) Cu(3) 167.39(8) yes . . .
Cu(1) Cu(2) N(12) 81.6(2) yes . . .
Cu(1) Cu(2) N(22) 71.5(2) yes . . .
Cu(1) Cu(2) N(23) 130.1(2) yes . . .
Cu(1) Cu(2) N(33) 102.2(2) yes . . .
Cu(1) Cu(2) N(42) 86.1(2) yes . . .
Cu(3) Cu(2) N(12) 97.3(2) yes . . .
Cu(3) Cu(2) N(22) 121.1(2) yes . . .
Cu(3) Cu(2) N(23) 62.21(19) yes . . .
Cu(3) Cu(2) N(33) 78.6(2) yes . . .
Cu(3) Cu(2) N(42) 81.3(2) yes . . .
N(12) Cu(2) N(22) 92.0(3) yes . . .
N(12) Cu(2) N(23) 88.6(3) yes . . .
N(12) Cu(2) N(33) 175.9(3) yes . . .
N(12) Cu(2) N(42) 88.8(3) yes . . .
N(22) Cu(2) N(23) 60.0(3) yes . . .
N(22) Cu(2) N(33) 90.8(3) yes . . .
N(22) Cu(2) N(42) 157.2(3) yes . . .
N(23) Cu(2) N(33) 90.1(3) yes . . .
N(23) Cu(2) N(42) 142.7(3) yes . . .
N(33) Cu(2) N(42) 89.8(3) yes . . .
Cu(2) Cu(3) Cu(4) 172.68(6) yes . . .
Cu(2) Cu(3) N(13) 71.0(2) yes . . .
Cu(2) Cu(3) N(24) 107.3(2) yes . . .
Cu(2) Cu(3) N(34) 88.2(2) yes . . .
Cu(2) Cu(3) N(43) 84.4(2) yes . . .
Cu(4) Cu(3) N(13) 115.4(2) yes . . .
Cu(4) Cu(3) N(24) 76.8(2) yes . . .
Cu(4) Cu(3) N(34) 85.5(2) yes . . .
Cu(4) Cu(3) N(43) 91.5(2) yes . . .
N(13) Cu(3) N(24) 91.3(3) yes . . .
N(13) Cu(3) N(34) 158.9(3) yes . . .
N(13) Cu(3) N(43) 93.7(3) yes . . .
N(24) Cu(3) N(34) 91.3(3) yes . . .
N(24) Cu(3) N(43) 168.3(3) yes . . .
N(34) Cu(3) N(43) 87.8(3) yes . . .
Cu(3) Cu(4) Cu(5) 169.81(8) yes . . .
Cu(3) Cu(4) N(15) 114.1(2) yes . . .
Cu(3) Cu(4) N(25) 91.0(2) yes . . .
Cu(3) Cu(4) N(35) 81.6(2) yes . . .
Cu(3) Cu(4) N(44) 77.5(2) yes . . .
Cu(5) Cu(4) N(15) 75.1(2) yes . . .
Cu(5) Cu(4) N(25) 84.3(2) yes . . .
Cu(5) Cu(4) N(35) 89.2(2) yes . . .
Cu(5) Cu(4) N(44) 107.2(2) yes . . .
N(15) Cu(4) N(25) 91.1(3) yes . . .
N(15) Cu(4) N(35) 164.3(3) yes . . .
N(15) Cu(4) N(44) 92.3(3) yes . . .
N(25) Cu(4) N(35) 87.3(3) yes . . .
N(25) Cu(4) N(44) 168.5(3) yes . . .
N(35) Cu(4) N(44) 92.3(3) yes . . .
Cu(4) Cu(5) N(16) 93.9(2) yes . . .
Cu(4) Cu(5) N(26) 84.5(2) yes . . .
Cu(4) Cu(5) N(36) 81.2(2) yes . . .
Cu(4) Cu(5) N(45) 64.32(19) yes . . .
Cu(4) Cu(5) N(46) 124.5(2) yes . . .
N(16) Cu(5) N(26) 89.3(3) yes . . .
N(16) Cu(5) N(36) 175.1(3) yes . . .
N(16) Cu(5) N(45) 85.6(3) yes . . .
N(16) Cu(5) N(46) 91.3(3) yes . . .
N(26) Cu(5) N(36) 89.6(3) yes . . .
N(26) Cu(5) N(45) 147.9(3) yes . . .
N(26) Cu(5) N(46) 150.9(3) yes . . .
N(36) Cu(5) N(45) 92.8(3) yes . . .
N(36) Cu(5) N(46) 92.0(3) yes . . .
N(45) Cu(5) N(46) 61.0(3) yes . . .
Cu(1) N(11) C(101) 119.9(7) yes . . .
Cu(1) N(11) C(105) 121.4(5) yes . . .
C(101) N(11) C(105) 118.5(8) yes . . .
Cu(2) N(12) C(105) 125.6(7) yes . . .
Cu(2) N(12) C(106) 112.3(5) yes . . .
C(105) N(12) C(106) 122.0(9) yes . . .
Cu(3) N(13) C(106) 139.0(7) yes . . .
Cu(3) N(13) C(113) 100.5(6) yes . . .
C(106) N(13) C(113) 120.4(10) yes . . .
C(112) N(14) C(113) 119.8(10) yes . . .
Cu(4) N(15) C(112) 102.8(6) yes . . .
Cu(4) N(15) C(114) 133.0(7) yes . . .
C(112) N(15) C(114) 123.9(10) yes . . .
Cu(5) N(16) C(114) 117.0(6) yes . . .
Cu(5) N(16) C(118) 123.7(8) yes . . .
C(114) N(16) C(118) 118.9(10) yes . . .
Cu(1) N(21) C(201) 122.6(8) yes . . .
Cu(1) N(21) C(205) 118.0(6) yes . . .
C(201) N(21) C(205) 119.4(10) yes . . .
Cu(2) N(22) C(205) 136.6(8) yes . . .
Cu(2) N(22) C(206) 97.3(6) yes . . .
C(205) N(22) C(206) 126.1(10) yes . . .
Cu(2) N(23) C(206) 91.7(6) yes . . .
Cu(2) N(23) C(213) 146.1(8) yes . . .
C(206) N(23) C(213) 121.1(9) yes . . .
Cu(3) N(24) C(212) 132.9(7) yes . . .
Cu(3) N(24) C(213) 106.8(6) yes . . .
C(212) N(24) C(213) 120.1(9) yes . . .
Cu(4) N(25) C(212) 116.0(6) yes . . .
Cu(4) N(25) C(214) 121.3(6) yes . . .
C(212) N(25) C(214) 122.6(8) yes . . .
Cu(5) N(26) C(214) 124.1(6) yes . . .
Cu(5) N(26) C(218) 116.8(5) yes . . .
C(214) N(26) C(218) 118.9(8) yes . . .
Cu(1) N(31) C(301) 147.3(7) yes . . .
Cu(1) N(31) C(305) 92.2(6) yes . . .
C(301) N(31) C(305) 120.3(9) yes . . .
Cu(1) N(32) C(305) 95.0(6) yes . . .
Cu(1) N(32) C(306) 136.6(6) yes . . .
C(305) N(32) C(306) 125.8(9) yes . . .
Cu(2) N(33) C(306) 108.7(6) yes . . .
Cu(2) N(33) C(313) 128.8(6) yes . . .
C(306) N(33) C(313) 120.6(9) yes . . .
Cu(3) N(34) C(312) 121.2(6) yes . . .
Cu(3) N(34) C(313) 120.2(7) yes . . .
C(312) N(34) C(313) 118.6(9) yes . . .
Cu(4) N(35) C(312) 124.8(8) yes . . .
Cu(4) N(35) C(314) 117.4(6) yes . . .
C(312) N(35) C(314) 117.7(10) yes . . .
Cu(5) N(36) C(314) 128.1(8) yes . . .
Cu(5) N(36) C(318) 112.3(7) yes . . .
C(314) N(36) C(318) 119.0(11) yes . . .
Cu(1) N(41) C(401) 114.8(6) yes . . .
Cu(1) N(41) C(405) 125.9(8) yes . . .
C(401) N(41) C(405) 118.7(10) yes . . .
Cu(2) N(42) C(405) 118.3(5) yes . . .
Cu(2) N(42) C(406) 123.1(8) yes . . .
C(405) N(42) C(406) 118.6(9) yes . . .
Cu(3) N(43) C(406) 123.0(5) yes . . .
Cu(3) N(43) C(413) 118.1(7) yes . . .
C(406) N(43) C(413) 118.8(8) yes . . .
Cu(4) N(44) C(412) 106.3(7) yes . . .
Cu(4) N(44) C(413) 131.1(6) yes . . .
C(412) N(44) C(413) 121.5(8) yes . . .
Cu(5) N(45) C(412) 140.6(6) yes . . .
Cu(5) N(45) C(414) 90.9(6) yes . . .
C(412) N(45) C(414) 126.0(8) yes . . .
Cu(5) N(46) C(414) 97.3(5) yes . . .
Cu(5) N(46) C(418) 141.7(7) yes . . .
C(414) N(46) C(418) 120.9(8) yes . . .
N(11) C(101) C(102) 125.0(10) yes . . .
C(101) C(102) C(103) 117.5(9) yes . . .
C(102) C(103) C(104) 119.3(10) yes . . .
C(103) C(104) C(105) 120.1(9) yes . . .
N(11) C(105) N(12) 116.5(8) yes . . .
N(11) C(105) C(104) 119.5(7) yes . . .
N(12) C(105) C(104) 124.0(9) yes . . .
N(12) C(106) N(13) 116.2(10) yes . . .
N(12) C(106) C(107) 125.8(8) yes . . .
N(13) C(106) C(107) 118.0(9) yes . . .
C(106) C(107) C(108) 120.8(9) yes . . .
C(107) C(108) C(109) 121.2(11) yes . . .
C(108) C(109) C(110) 128.2(12) yes . . .
C(108) C(109) C(113) 115.1(9) yes . . .
C(110) C(109) C(113) 116.7(9) yes . . .
C(109) C(110) C(111) 120.3(12) yes . . .
C(110) C(111) C(112) 119.6(10) yes . . .
N(14) C(112) N(15) 110.5(10) yes . . .
N(14) C(112) C(111) 120.8(9) yes . . .
N(15) C(112) C(111) 128.6(9) yes . . .
N(13) C(113) N(14) 112.7(10) yes . . .
N(13) C(113) C(109) 124.5(9) yes . . .
N(14) C(113) C(109) 122.8(9) yes . . .
N(15) C(114) N(16) 114.0(11) yes . . .
N(15) C(114) C(115) 126.5(10) yes . . .
N(16) C(114) C(115) 119.3(8) yes . . .
C(114) C(115) C(116) 120.4(11) yes . . .
C(115) C(116) C(117) 118.2(13) yes . . .
C(116) C(117) C(118) 119.9(10) yes . . .
N(16) C(118) C(117) 123.2(11) yes . . .
N(21) C(201) C(202) 123.1(11) yes . . .
C(201) C(202) C(203) 117.8(10) yes . . .
C(202) C(203) C(204) 120.3(13) yes . . .
C(203) C(204) C(205) 119.3(12) yes . . .
N(21) C(205) N(22) 113.4(10) yes . . .
N(21) C(205) C(204) 119.3(9) yes . . .
N(22) C(205) C(204) 127.1(10) yes . . .
N(22) C(206) N(23) 110.5(10) yes . . .
N(22) C(206) C(207) 131.2(9) yes . . .
N(23) C(206) C(207) 118.1(9) yes . . .
C(206) C(207) C(208) 120.1(9) yes . . .
C(207) C(208) C(209) 121.7(11) yes . . .
C(208) C(209) C(210) 127.4(11) yes . . .
C(208) C(209) C(213) 116.6(10) yes . . .
C(210) C(209) C(213) 116.0(9) yes . . .
C(209) C(210) C(211) 121.1(11) yes . . .
C(210) C(211) C(212) 121.8(10) yes . . .
N(24) C(212) N(25) 117.0(10) yes . . .
N(24) C(212) C(211) 117.5(9) yes . . .
N(25) C(212) C(211) 125.4(9) yes . . .
N(23) C(213) N(24) 114.1(9) yes . . .
N(23) C(213) C(209) 122.4(9) yes . . .
N(24) C(213) C(209) 123.5(9) yes . . .
N(25) C(214) N(26) 116.5(8) yes . . .
N(25) C(214) C(215) 124.4(8) yes . . .
N(26) C(214) C(215) 119.1(9) yes . . .
C(214) C(215) C(216) 121.3(9) yes . . .
C(215) C(216) C(217) 118.8(10) yes . . .
C(216) C(217) C(218) 118.0(10) yes . . .
N(26) C(218) C(217) 123.7(8) yes . . .
N(31) C(301) C(302) 122.5(10) yes . . .
C(301) C(302) C(303) 118.8(11) yes . . .
C(302) C(303) C(304) 120.9(10) yes . . .
C(303) C(304) C(305) 118.0(9) yes . . .
N(31) C(305) N(32) 111.9(8) yes . . .
N(31) C(305) C(304) 119.4(9) yes . . .
N(32) C(305) C(304) 128.6(9) yes . . .
N(32) C(306) N(33) 116.0(10) yes . . .
N(32) C(306) C(307) 123.8(9) yes . . .
N(33) C(306) C(307) 120.2(10) yes . . .
C(306) C(307) C(308) 119.1(10) yes . . .
C(307) C(308) C(309) 121.3(11) yes . . .
C(308) C(309) C(310) 125.0(11) yes . . .
C(308) C(309) C(313) 117.1(10) yes . . .
C(310) C(309) C(313) 117.8(9) yes . . .
C(309) C(310) C(311) 121.2(11) yes . . .
C(310) C(311) C(312) 119.6(10) yes . . .
N(34) C(312) N(35) 115.8(9) yes . . .
N(34) C(312) C(311) 120.8(9) yes . . .
N(35) C(312) C(311) 123.0(9) yes . . .
N(33) C(313) N(34) 116.8(9) yes . . .
N(33) C(313) C(309) 121.4(8) yes . . .
N(34) C(313) C(309) 121.7(9) yes . . .
N(35) C(314) N(36) 117.0(10) yes . . .
N(35) C(314) C(315) 122.9(8) yes . . .
N(36) C(314) C(315) 119.9(10) yes . . .
C(314) C(315) C(316) 120.8(9) yes . . .
C(315) C(316) C(317) 119.0(12) yes . . .
C(316) C(317) C(318) 119.8(12) yes . . .
N(36) C(318) C(317) 121.4(10) yes . . .
N(41) C(401) C(402) 123.8(9) yes . . .
C(401) C(402) C(403) 118.4(11) yes . . .
C(402) C(403) C(404) 119.2(13) yes . . .
C(403) C(404) C(405) 120.9(9) yes . . .
N(41) C(405) N(42) 116.8(10) yes . . .
N(41) C(405) C(404) 118.9(10) yes . . .
N(42) C(405) C(404) 124.2(8) yes . . .
N(42) C(406) N(43) 117.7(9) yes . . .
N(42) C(406) C(407) 121.3(9) yes . . .
N(43) C(406) C(407) 120.8(8) yes . . .
C(406) C(407) C(408) 120.1(10) yes . . .
C(407) C(408) C(409) 120.3(11) yes . . .
C(408) C(409) C(410) 125.4(10) yes . . .
C(408) C(409) C(413) 118.5(8) yes . . .
C(410) C(409) C(413) 116.1(10) yes . . .
C(409) C(410) C(411) 122.2(10) yes . . .
C(410) C(411) C(412) 119.8(9) yes . . .
N(44) C(412) N(45) 114.9(9) yes . . .
N(44) C(412) C(411) 117.9(10) yes . . .
N(45) C(412) C(411) 127.0(8) yes . . .
N(43) C(413) N(44) 116.6(9) yes . . .
N(43) C(413) C(409) 121.3(9) yes . . .
N(44) C(413) C(409) 122.1(7) yes . . .
N(45) C(414) N(46) 110.8(8) yes . . .
N(45) C(414) C(415) 130.4(10) yes . . .
N(46) C(414) C(415) 118.7(9) yes . . .
C(414) C(415) C(416) 119.9(10) yes . . .
C(415) C(416) C(417) 118.6(10) yes . . .
C(416) C(417) C(418) 120.8(11) yes . . .
N(46) C(418) C(417) 121.1(10) yes . . .
Cl(1) C(501) Cl(2) 112.2(8) yes . . .
Cl(3) C(502) Cl(4) 114.8(10) yes . . .
Cl(5) C(503) Cl(6) 114.2(11) yes . . .
Cl(7) C(504) Cl(8) 116.7(14) yes . . .
Cl(9) C(505) Cl(9) 117(2) yes . . 2_565
F(1) B(1) F(2) 108.8(10) yes . . .
F(1) B(1) F(3) 107.7(11) yes . . .
F(1) B(1) F(4) 110.7(10) yes . . .
F(2) B(1) F(3) 108.7(10) yes . . .
F(2) B(1) F(4) 110.3(12) yes . . .
F(3) B(1) F(4) 110.5(10) yes . . .
F(5) B(2) F(6) 115.7(13) yes . . .
F(5) B(2) F(7) 95.3(16) yes . . .
F(5) B(2) F(8) 122(2) yes . . .
F(5) B(2) F(9) 120.7(18) yes . . .
F(5) B(2) F(10) 94.4(14) yes . . .
F(6) B(2) F(7) 96.7(16) yes . . .
F(6) B(2) F(8) 117.6(18) yes . . .
F(6) B(2) F(9) 113.8(19) yes . . .
F(6) B(2) F(10) 100(2) yes . . .
F(7) B(2) F(9) 109(2) yes . . .
F(8) B(2) F(10) 98(2) yes . . .
N(11) C(101) H(1) 117.7 no . . .
C(102) C(101) H(1) 117.3 no . . .
C(101) C(102) H(2) 121.1 no . . .
C(103) C(102) H(2) 121.4 no . . .
C(102) C(103) H(3) 120.9 no . . .
C(104) C(103) H(3) 119.8 no . . .
C(103) C(104) H(4) 120.0 no . . .
C(105) C(104) H(4) 119.9 no . . .
C(106) C(107) H(5) 119.0 no . . .
C(108) C(107) H(5) 120.2 no . . .
C(107) C(108) H(6) 119.8 no . . .
C(109) C(108) H(6) 118.9 no . . .
C(109) C(110) H(7) 119.3 no . . .
C(111) C(110) H(7) 120.4 no . . .
C(110) C(111) H(8) 120.0 no . . .
C(112) C(111) H(8) 120.4 no . . .
C(114) C(115) H(9) 119.3 no . . .
C(116) C(115) H(9) 120.3 no . . .
C(115) C(116) H(10) 120.8 no . . .
C(117) C(116) H(10) 121.0 no . . .
C(116) C(117) H(11) 119.8 no . . .
C(118) C(117) H(11) 120.3 no . . .
N(16) C(118) H(12) 118.2 no . . .
C(117) C(118) H(12) 118.6 no . . .
N(21) C(201) H(13) 118.6 no . . .
C(202) C(201) H(13) 118.3 no . . .
C(201) C(202) H(14) 120.5 no . . .
C(203) C(202) H(14) 121.7 no . . .
C(202) C(203) H(15) 119.6 no . . .
C(204) C(203) H(15) 120.1 no . . .
C(203) C(204) H(16) 120.8 no . . .
C(205) C(204) H(16) 119.8 no . . .
C(206) C(207) H(17) 119.8 no . . .
C(208) C(207) H(17) 120.2 no . . .
C(207) C(208) H(18) 119.0 no . . .
C(209) C(208) H(18) 119.3 no . . .
C(209) C(210) H(19) 120.0 no . . .
C(211) C(210) H(19) 118.9 no . . .
C(210) C(211) H(20) 119.1 no . . .
C(212) C(211) H(20) 119.2 no . . .
C(214) C(215) H(21) 119.1 no . . .
C(216) C(215) H(21) 119.6 no . . .
C(215) C(216) H(22) 120.8 no . . .
C(217) C(216) H(22) 120.4 no . . .
C(216) C(217) H(23) 121.1 no . . .
C(218) C(217) H(23) 120.8 no . . .
N(26) C(218) H(24) 118.2 no . . .
C(217) C(218) H(24) 118.1 no . . .
N(31) C(301) H(25) 118.8 no . . .
C(302) C(301) H(25) 118.7 no . . .
C(301) C(302) H(26) 120.2 no . . .
C(303) C(302) H(26) 121.0 no . . .
C(302) C(303) H(27) 119.2 no . . .
C(304) C(303) H(27) 119.9 no . . .
C(303) C(304) H(28) 121.0 no . . .
C(305) C(304) H(28) 121.0 no . . .
C(306) C(307) H(29) 120.4 no . . .
C(308) C(307) H(29) 120.6 no . . .
C(307) C(308) H(30) 119.4 no . . .
C(309) C(308) H(30) 119.3 no . . .
C(309) C(310) H(31) 119.4 no . . .
C(311) C(310) H(31) 119.4 no . . .
C(310) C(311) H(32) 121.0 no . . .
C(312) C(311) H(32) 119.4 no . . .
C(314) C(315) H(33) 118.8 no . . .
C(316) C(315) H(33) 120.4 no . . .
C(315) C(316) H(34) 119.7 no . . .
C(317) C(316) H(34) 121.4 no . . .
C(316) C(317) H(35) 120.6 no . . .
C(318) C(317) H(35) 119.6 no . . .
N(36) C(318) H(36) 118.6 no . . .
C(317) C(318) H(36) 120.0 no . . .
N(41) C(401) H(37) 118.7 no . . .
C(402) C(401) H(37) 117.5 no . . .
C(401) C(402) H(38) 120.3 no . . .
C(403) C(402) H(38) 121.4 no . . .
C(402) C(403) H(39) 120.4 no . . .
C(404) C(403) H(39) 120.4 no . . .
C(403) C(404) H(40) 120.0 no . . .
C(405) C(404) H(40) 119.1 no . . .
C(406) C(407) H(41) 119.2 no . . .
C(408) C(407) H(41) 120.7 no . . .
C(407) C(408) H(42) 119.0 no . . .
C(409) C(408) H(42) 120.7 no . . .
C(409) C(410) H(43) 117.5 no . . .
C(411) C(410) H(43) 120.2 no . . .
C(410) C(411) H(44) 120.0 no . . .
C(412) C(411) H(44) 120.2 no . . .
C(414) C(415) H(45) 119.9 no . . .
C(416) C(415) H(45) 120.2 no . . .
C(415) C(416) H(46) 121.3 no . . .
C(417) C(416) H(46) 120.1 no . . .
C(416) C(417) H(47) 119.7 no . . .
C(418) C(417) H(47) 119.6 no . . .
N(46) C(418) H(48) 119.3 no . . .
C(417) C(418) H(48) 119.6 no . . .
Cl(1) C(501) H(49) 109.2 no . . .
Cl(1) C(501) H(50) 109.2 no . . .
Cl(2) C(501) H(49) 109.2 no . . .
Cl(2) C(501) H(50) 109.2 no . . .
H(49) C(501) H(50) 107.9 no . . .
Cl(3) C(502) H(51) 108.6 no . . .
Cl(3) C(502) H(52) 108.6 no . . .
Cl(4) C(502) H(51) 108.6 no . . .
Cl(4) C(502) H(52) 108.6 no . . .
H(51) C(502) H(52) 107.6 no . . .
Cl(5) C(503) H(55) 108.7 no . . .
Cl(5) C(503) H(56) 108.7 no . . .
Cl(6) C(503) H(55) 108.7 no . . .
Cl(6) C(503) H(56) 108.7 no . . .
H(55) C(503) H(56) 107.6 no . . .
Cl(7) C(504) H(53) 108.1 no . . .
Cl(7) C(504) H(54) 108.1 no . . .
Cl(8) C(504) H(53) 108.1 no . . .
Cl(8) C(504) H(54) 108.1 no . . .
H(53) C(504) H(54) 107.3 no . . .

loop_
_geom_bond_atom_site_label_1
_geom_bond_atom_site_label_2
_geom_bond_distance
_geom_bond_publ_flag
_geom_bond_site_symmetry_1
_geom_bond_site_symmetry_2
Cu(1) Cu(2) 2.6537(18) yes . .
Cu(1) N(11) 2.025(8) yes . .
Cu(1) N(21) 1.965(9) yes . .
Cu(1) N(31) 2.243(8) yes . .
Cu(1) N(32) 2.182(8) yes . .
Cu(1) N(41) 2.014(10) yes . .
Cu(2) Cu(3) 2.6967(16) yes . .
Cu(2) N(12) 1.998(9) yes . .
Cu(2) N(22) 2.170(9) yes . .
Cu(2) N(23) 2.283(9) yes . .
Cu(2) N(33) 2.029(8) yes . .
Cu(2) N(42) 2.005(9) yes . .
Cu(3) Cu(4) 2.6538(15) yes . .
Cu(3) N(13) 2.114(9) yes . .
Cu(3) N(24) 2.023(9) yes . .
Cu(3) N(34) 2.019(10) yes . .
Cu(3) N(43) 1.988(8) yes . .
Cu(4) Cu(5) 2.6338(17) yes . .
Cu(4) N(15) 2.048(10) yes . .
Cu(4) N(25) 2.013(8) yes . .
Cu(4) N(35) 1.964(10) yes . .
Cu(4) N(44) 2.036(8) yes . .
Cu(5) N(16) 1.987(11) yes . .
Cu(5) N(26) 2.032(8) yes . .
Cu(5) N(36) 2.003(10) yes . .
Cu(5) N(45) 2.277(8) yes . .
Cu(5) N(46) 2.112(8) yes . .
Cl(1) C(501) 1.735(18) yes . .
Cl(2) C(501) 1.751(14) yes . .
Cl(3) C(502) 1.73(2) yes . .
Cl(4) C(502) 1.732(18) yes . .
Cl(5) C(503) 1.80(2) yes . .
Cl(6) C(503) 1.648(19) yes . .
Cl(7) C(504) 1.81(3) yes . .
Cl(8) C(504) 1.56(2) yes . .
Cl(9) C(505) 1.72(3) yes . .
Cl(9) C(505) 1.69(2) yes . 2_565
F(1) B(1) 1.399(14) yes . .
F(2) B(1) 1.397(18) yes . .
F(3) B(1) 1.388(18) yes . .
F(4) B(1) 1.367(13) yes . .
F(5) B(2) 1.341(18) yes . .
F(6) B(2) 1.38(2) yes . .
F(7) F(8) 1.33(3) yes . .
F(7) B(2) 1.39(3) yes . .
F(8) F(9) 1.14(3) yes . .
F(8) B(2) 1.34(2) yes . .
F(9) F(10) 1.10(4) yes . .
F(9) B(2) 1.29(2) yes . .
F(10) B(2) 1.46(3) yes . .
N(11) C(101) 1.331(11) yes . .
N(11) C(105) 1.367(12) yes . .
N(12) C(105) 1.380(11) yes . .
N(12) C(106) 1.372(13) yes . .
N(13) C(106) 1.351(11) yes . .
N(13) C(113) 1.351(13) yes . .
N(14) C(112) 1.334(13) yes . .
N(14) C(113) 1.354(12) yes . .
N(15) C(112) 1.373(13) yes . .
N(15) C(114) 1.364(12) yes . .
N(16) C(114) 1.381(15) yes . .
N(16) C(118) 1.361(12) yes . .
N(21) C(201) 1.382(13) yes . .
N(21) C(205) 1.342(15) yes . .
N(22) C(205) 1.353(13) yes . .
N(22) C(206) 1.347(15) yes . .
N(23) C(206) 1.367(13) yes . .
N(23) C(213) 1.353(13) yes . .
N(24) C(212) 1.366(13) yes . .
N(24) C(213) 1.361(12) yes . .
N(25) C(212) 1.331(13) yes . .
N(25) C(214) 1.379(12) yes . .
N(26) C(214) 1.361(11) yes . .
N(26) C(218) 1.362(13) yes . .
N(31) C(301) 1.328(14) yes . .
N(31) C(305) 1.355(12) yes . .
N(32) C(305) 1.351(13) yes . .
N(32) C(306) 1.347(14) yes . .
N(33) C(306) 1.359(13) yes . .
N(33) C(313) 1.366(13) yes . .
N(34) C(312) 1.379(13) yes . .
N(34) C(313) 1.360(12) yes . .
N(35) C(312) 1.375(12) yes . .
N(35) C(314) 1.401(15) yes . .
N(36) C(314) 1.366(12) yes . .
N(36) C(318) 1.357(16) yes . .
N(41) C(401) 1.353(15) yes . .
N(41) C(405) 1.375(12) yes . .
N(42) C(405) 1.395(15) yes . .
N(42) C(406) 1.355(11) yes . .
N(43) C(406) 1.357(14) yes . .
N(43) C(413) 1.384(10) yes . .
N(44) C(412) 1.366(11) yes . .
N(44) C(413) 1.352(14) yes . .
N(45) C(412) 1.340(15) yes . .
N(45) C(414) 1.342(12) yes . .
N(46) C(414) 1.372(14) yes . .
N(46) C(418) 1.325(13) yes . .
C(101) C(102) 1.366(15) yes . .
C(102) C(103) 1.390(16) yes . .
C(103) C(104) 1.384(13) yes . .
C(104) C(105) 1.408(13) yes . .
C(106) C(107) 1.455(17) yes . .
C(107) C(108) 1.353(16) yes . .
C(108) C(109) 1.419(14) yes . .
C(109) C(110) 1.411(15) yes . .
C(109) C(113) 1.410(18) yes . .
C(110) C(111) 1.368(15) yes . .
C(111) C(112) 1.422(19) yes . .
C(114) C(115) 1.393(19) yes . .
C(115) C(116) 1.401(14) yes . .
C(116) C(117) 1.388(19) yes . .
C(117) C(118) 1.34(2) yes . .
C(201) C(202) 1.371(19) yes . .
C(202) C(203) 1.39(2) yes . .
C(203) C(204) 1.382(16) yes . .
C(204) C(205) 1.431(19) yes . .
C(206) C(207) 1.445(17) yes . .
C(207) C(208) 1.361(16) yes . .
C(208) C(209) 1.398(14) yes . .
C(209) C(210) 1.406(15) yes . .
C(209) C(213) 1.419(16) yes . .
C(210) C(211) 1.338(15) yes . .
C(211) C(212) 1.454(17) yes . .
C(214) C(215) 1.392(14) yes . .
C(215) C(216) 1.373(16) yes . .
C(216) C(217) 1.399(14) yes . .
C(217) C(218) 1.352(16) yes . .
C(301) C(302) 1.379(17) yes . .
C(302) C(303) 1.344(16) yes . .
C(303) C(304) 1.396(17) yes . .
C(304) C(305) 1.422(14) yes . .
C(306) C(307) 1.434(17) yes . .
C(307) C(308) 1.376(16) yes . .
C(308) C(309) 1.408(15) yes . .
C(309) C(310) 1.392(16) yes . .
C(309) C(313) 1.431(17) yes . .
C(310) C(311) 1.346(15) yes . .
C(311) C(312) 1.425(16) yes . .
C(314) C(315) 1.397(18) yes . .
C(315) C(316) 1.367(17) yes . .
C(316) C(317) 1.368(15) yes . .
C(317) C(318) 1.39(2) yes . .
C(401) C(402) 1.35(2) yes . .
C(402) C(403) 1.383(15) yes . .
C(403) C(404) 1.378(18) yes . .
C(404) C(405) 1.390(19) yes . .
C(406) C(407) 1.428(16) yes . .
C(407) C(408) 1.349(13) yes . .
C(408) C(409) 1.398(16) yes . .
C(409) C(410) 1.413(12) yes . .
C(409) C(413) 1.411(15) yes . .
C(410) C(411) 1.346(17) yes . .
C(411) C(412) 1.444(16) yes . .
C(414) C(415) 1.415(14) yes . .
C(415) C(416) 1.385(16) yes . .
C(416) C(417) 1.365(19) yes . .
C(417) C(418) 1.382(15) yes . .
C(505) C(505) 1.79(5) yes . 2_565
C(101) H(1) 0.962 no . .
C(102) H(2) 0.954 no . .
C(103) H(3) 0.967 no . .
C(104) H(4) 0.962 no . .
C(107) H(5) 0.976 no . .
C(108) H(6) 0.962 no . .
C(110) H(7) 0.963 no . .
C(111) H(8) 0.962 no . .
C(115) H(9) 0.963 no . .
C(116) H(10) 0.971 no . .
C(117) H(11) 0.973 no . .
C(118) H(12) 0.963 no . .
C(201) H(13) 0.960 no . .
C(202) H(14) 0.958 no . .
C(203) H(15) 0.961 no . .
C(204) H(16) 0.964 no . .
C(207) H(17) 0.957 no . .
C(208) H(18) 0.962 no . .
C(210) H(19) 0.962 no . .
C(211) H(20) 0.966 no . .
C(215) H(21) 0.957 no . .
C(216) H(22) 0.962 no . .
C(217) H(23) 0.957 no . .
C(218) H(24) 0.970 no . .
C(301) H(25) 0.966 no . .
C(302) H(26) 0.965 no . .
C(303) H(27) 0.962 no . .
C(304) H(28) 0.961 no . .
C(307) H(29) 0.961 no . .
C(308) H(30) 0.957 no . .
C(310) H(31) 0.969 no . .
C(311) H(32) 0.960 no . .
C(315) H(33) 0.959 no . .
C(316) H(34) 0.966 no . .
C(317) H(35) 0.973 no . .
C(318) H(36) 0.963 no . .
C(401) H(37) 0.962 no . .
C(402) H(38) 0.962 no . .
C(403) H(39) 0.964 no . .
C(404) H(40) 0.967 no . .
C(407) H(41) 0.954 no . .
C(408) H(42) 0.971 no . .
C(410) H(43) 0.962 no . .
C(411) H(44) 0.970 no . .
C(415) H(45) 0.976 no . .
C(416) H(46) 0.967 no . .
C(417) H(47) 0.957 no . .
C(418) H(48) 0.968 no . .
C(501) H(49) 0.990 no . .
C(501) H(50) 0.990 no . .
C(502) H(51) 0.990 no . .
C(502) H(52) 0.990 no . .
C(503) H(55) 0.990 no . .
C(503) H(56) 0.990 no . .
C(504) H(53) 0.990 no . .
C(504) H(54) 0.990 no . .
